data_2212177
loop_
_publ_author_name
'Mosslemin, Mohammad Hossein'
'Arab-Salmanabadi, Samira'
'Masoudi, Mozhgan'

_publ_section_title
;
 <i>N</i>-[(2-Hydroxynaphthalen-1-yl)(phenyl)methyl]acetamide
;
_journal_coeditor_code HB2234
_journal_issue 2
_journal_name_full 'Acta Crystallographica Section E'
_journal_page_first o444
_journal_page_last o445
_journal_paper_doi 10.1107/S1600536806053840
_journal_volume 63
_journal_year 2007
_chemical_formula_iupac 'C19 H17 N O2'
_chemical_formula_moiety 'C19 H17 N O2'
_chemical_formula_sum 'C19 H17 N O2'
_chemical_formula_weight 291.34
_chemical_name_systematic
;
N-[(2-Hydroxynaphthalen-1-yl)(phenyl)methyl]acetamide
;
_space_group_IT_number 14
_symmetry_cell_setting monoclinic
_symmetry_space_group_name_Hall '-P 2yn'
_symmetry_space_group_name_H-M 'P 1 21/n 1'
_audit_creation_method 'WinGX routine CIF_UPDATE'
_cell_angle_alpha 90
_cell_angle_beta 106.958(16)
_cell_angle_gamma 90
_cell_formula_units_Z 4
_cell_length_a 11.835(3)
_cell_length_b 7.3428(10)
_cell_length_c 18.034(3)
_cell_measurement_reflns_used 2000
_cell_measurement_temperature 293(2)
_cell_measurement_theta_max 27.89
_cell_measurement_theta_min 1.84
_cell_volume 1499.0(5)
_computing_cell_refinement X-AREA
_computing_data_collection 'X-AREA (Stoe & Cie, 2005)'
_computing_data_reduction X-AREA
_computing_molecular_graphics 'ORTEP-3 for Windows (Farrugia, 1997)'
_computing_publication_material 'WinGX (Farrugia, 1999)'
_computing_structure_refinement 'SHELXL97 (Sheldrick, 1997)'
_computing_structure_solution 'SHELXS97 (Sheldrick, 1997)'
_diffrn_measured_fraction_theta_full 0.984
_diffrn_measured_fraction_theta_max 0.984
_diffrn_measurement_device_type 'Stoe IPDS-II'
_diffrn_measurement_method '\f? \w? '
_diffrn_radiation_type MoK\a
_diffrn_radiation_wavelength 0.71073
_diffrn_reflns_av_R_equivalents 0.0226
_diffrn_reflns_limit_h_max 12
_diffrn_reflns_limit_h_min -15
_diffrn_reflns_limit_k_max 8
_diffrn_reflns_limit_k_min -9
_diffrn_reflns_limit_l_max 23
_diffrn_reflns_limit_l_min -23
_diffrn_reflns_number 9203
_diffrn_reflns_theta_full 27.89
_diffrn_reflns_theta_max 27.89
_diffrn_reflns_theta_min 1.84
_diffrn_standards_number 0
_exptl_absorpt_coefficient_mu 0.084
_exptl_absorpt_correction_T_max 0.980
_exptl_absorpt_correction_T_min 0.960
_exptl_absorpt_correction_type numerical
_exptl_absorpt_process_details 'shape of crystal determined optically (PROGRAM?; Reference?)'
_exptl_crystal_colour colorless
_exptl_crystal_density_diffrn 1.291
_exptl_crystal_density_method 'not measured'
_exptl_crystal_description block
_exptl_crystal_F_000 616
_exptl_crystal_size_max 0.50
_exptl_crystal_size_mid 0.35
_exptl_crystal_size_min 0.25
_refine_diff_density_max 0.193
_refine_diff_density_min -0.156
_refine_ls_extinction_method none
_refine_ls_goodness_of_fit_ref 1.059
_refine_ls_hydrogen_treatment refall
_refine_ls_matrix_type full
_refine_ls_number_parameters 267
_refine_ls_number_reflns 3534
_refine_ls_number_restraints 0
_refine_ls_restrained_S_all 1.059
_refine_ls_R_factor_gt 0.0452
_refine_ls_shift/su_max 0.003
_refine_ls_structure_factor_coef Fsqd
_refine_ls_weighting_details 'calc w=1/[\s^2^(Fo^2^)+(0.0468P)^2^+0.3551P] where P=(Fo^2^+2Fc^2^)/3'
_refine_ls_weighting_scheme calc
_refine_ls_wR_factor_ref 0.1135
_reflns_number_gt 2932
_reflns_number_total 3534
_reflns_threshold_expression I>2\s(I)
_cod_data_source_file hb2234.cif
_cod_data_source_block I
_cod_original_cell_volume 1499.1(5)
_cod_original_sg_symbol_H-M 'P 21/n'
_cod_database_code 2212177
_cod_database_fobs_code 2212177

loop_
_symmetry_equiv_pos_as_xyz
'x, y, z'
'-x+1/2, y+1/2, -z+1/2'
'-x, -y, -z'
'x-1/2, -y-1/2, z-1/2'

loop_
_atom_site_type_symbol
_atom_site_label
_atom_site_fract_x
_atom_site_fract_y
_atom_site_fract_z
_atom_site_U_iso_or_equiv
_atom_site_adp_type
_atom_site_calc_flag
_atom_site_occupancy
C C1 0.52432(18) 0.2288(3) -0.13390(10) 0.0620(5) Uani d 1
H H1A 0.512(2) 0.351(4) -0.1484(13) 0.100(7) Uiso d 1
H H1B 0.544(2) 0.166(4) -0.1744(16) 0.117(9) Uiso d 1
H H1C 0.456(3) 0.163(4) -0.1311(16) 0.125(10) Uiso d 1
C C2 0.62103(12) 0.20268(17) -0.05946(8) 0.0429(3) Uani d 1
C C3 0.74050(10) 0.34580(16) 0.06139(7) 0.0356(3) Uani d 1
H H3 0.7755(12) 0.2240(19) 0.0642(7) 0.033(3) Uiso d 1
C C4 0.83801(11) 0.48501(16) 0.06814(7) 0.0356(3) Uani d 1
C C5 0.81283(11) 0.66008(17) 0.04035(7) 0.0400(3) Uani d 1
C C6 0.90359(14) 0.78625(19) 0.04170(8) 0.0476(3) Uani d 1
H H6 0.8797(16) 0.904(3) 0.0180(10) 0.065(5) Uiso d 1
C C7 1.01820(14) 0.7396(2) 0.07391(8) 0.0503(3) Uani d 1
H H7 1.0792(17) 0.825(3) 0.0752(10) 0.069(5) Uiso d 1
C C8 1.04933(12) 0.5661(2) 0.10748(7) 0.0439(3) Uani d 1
C C9 1.16843(13) 0.5177(3) 0.14473(9) 0.0601(4) Uani d 1
H H9 1.2248(19) 0.612(3) 0.1451(11) 0.078(6) Uiso d 1
C C10 1.19735(14) 0.3510(3) 0.17759(10) 0.0672(5) Uani d 1
H H10 1.279(2) 0.322(3) 0.2052(12) 0.087(6) Uiso d 1
C C11 1.10896(14) 0.2236(3) 0.17452(10) 0.0614(4) Uani d 1
H H11 1.1304(18) 0.100(3) 0.1967(11) 0.077(6) Uiso d 1
C C12 0.99279(13) 0.2639(2) 0.13940(8) 0.0480(3) Uani d 1
H H12 0.9346(18) 0.171(3) 0.1393(10) 0.072(5) Uiso d 1
C C13 0.95863(11) 0.43653(18) 0.10435(7) 0.0378(3) Uani d 1
C C14 0.68195(10) 0.35352(16) 0.12644(7) 0.0367(3) Uani d 1
C C15 0.73801(13) 0.43172(19) 0.19787(8) 0.0454(3) Uani d 1
H H15 0.8155(15) 0.493(2) 0.2062(9) 0.053(4) Uiso d 1
C C16 0.68677(15) 0.4250(2) 0.25790(9) 0.0531(4) Uani d 1
H H16 0.7279(17) 0.478(3) 0.3081(11) 0.069(5) Uiso d 1
C C17 0.57928(14) 0.3410(2) 0.24760(9) 0.0531(4) Uani d 1
H H17 0.5438(16) 0.335(2) 0.2898(10) 0.063(5) Uiso d 1
C C18 0.52270(14) 0.2621(2) 0.17713(10) 0.0536(4) Uani d 1
H H18 0.4466(17) 0.201(2) 0.1689(10) 0.067(5) Uiso d 1
C C19 0.57360(12) 0.2681(2) 0.11701(8) 0.0461(3) Uani d 1
H H19 0.5335(16) 0.212(2) 0.0668(10) 0.061(5) Uiso d 1
N N1 0.65267(10) 0.34965(14) -0.01512(6) 0.0391(2) Uani d 1
H H1 0.6182(14) 0.456(2) -0.0311(9) 0.049(4) Uiso d 1
O O1 0.66685(12) 0.05345(14) -0.04059(7) 0.0742(4) Uani d 1
O O2 0.69735(9) 0.70907(14) 0.01072(7) 0.0548(3) Uani d 1
H H2 0.692(2) 0.821(3) -0.0051(13) 0.089(7) Uiso d 1

loop_
_atom_site_aniso_label
_atom_site_aniso_U_11
_atom_site_aniso_U_22
_atom_site_aniso_U_33
_atom_site_aniso_U_12
_atom_site_aniso_U_13
_atom_site_aniso_U_23
C1 0.0695(11) 0.0465(9) 0.0519(9) -0.0032(8) -0.0110(8) -0.0018(7)
C2 0.0447(7) 0.0310(6) 0.0462(7) -0.0023(5) 0.0026(5) 0.0023(5)
C3 0.0316(6) 0.0291(5) 0.0404(6) 0.0013(5) 0.0015(5) 0.0029(4)
C4 0.0331(6) 0.0339(6) 0.0374(6) -0.0011(5) 0.0065(5) 0.0010(5)
C5 0.0402(7) 0.0347(6) 0.0418(6) -0.0015(5) 0.0066(5) 0.0012(5)
C6 0.0581(9) 0.0370(7) 0.0474(7) -0.0085(6) 0.0152(6) 0.0028(5)
C7 0.0501(8) 0.0542(8) 0.0496(7) -0.0183(7) 0.0192(6) -0.0032(6)
C8 0.0358(6) 0.0574(8) 0.0395(6) -0.0073(6) 0.0125(5) -0.0057(6)
C9 0.0356(7) 0.0857(12) 0.0586(9) -0.0097(8) 0.0130(6) -0.0058(8)
C10 0.0348(8) 0.0945(14) 0.0652(10) 0.0105(8) 0.0031(7) -0.0019(9)
C11 0.0454(8) 0.0688(11) 0.0599(9) 0.0144(8) -0.0004(7) 0.0050(8)
C12 0.0386(7) 0.0498(8) 0.0489(7) 0.0046(6) 0.0023(6) 0.0048(6)
C13 0.0332(6) 0.0444(7) 0.0342(6) 0.0002(5) 0.0073(5) -0.0017(5)
C14 0.0338(6) 0.0295(5) 0.0425(6) 0.0014(5) 0.0044(5) 0.0040(5)
C15 0.0420(7) 0.0424(7) 0.0476(7) -0.0060(6) 0.0066(6) -0.0019(5)
C16 0.0583(9) 0.0525(8) 0.0452(7) -0.0005(7) 0.0101(6) -0.0034(6)
C17 0.0589(9) 0.0483(8) 0.0575(8) 0.0065(7) 0.0254(7) 0.0052(7)
C18 0.0443(8) 0.0499(8) 0.0702(10) -0.0057(6) 0.0226(7) -0.0001(7)
C19 0.0380(7) 0.0451(7) 0.0522(8) -0.0061(6) 0.0085(6) -0.0042(6)
N1 0.0394(6) 0.0296(5) 0.0411(5) 0.0022(4) 0.0003(4) 0.0033(4)
O1 0.0872(9) 0.0308(5) 0.0784(8) 0.0084(5) -0.0169(6) -0.0019(5)
O2 0.0441(6) 0.0329(5) 0.0771(7) 0.0043(4) 0.0017(5) 0.0105(5)

loop_
_atom_type_symbol
_atom_type_description
_atom_type_scat_dispersion_real
_atom_type_scat_dispersion_imag
_atom_type_scat_source
C C 0.0033 0.0016 'International Tables Vol C Tables 4.2.6.8 and 6.1.1.4'
H H 0 0 'International Tables Vol C Tables 4.2.6.8 and 6.1.1.4'
N N 0.0061 0.0033 'International Tables Vol C Tables 4.2.6.8 and 6.1.1.4'
O O 0.0106 0.006 'International Tables Vol C Tables 4.2.6.8 and 6.1.1.4'

loop_
_geom_angle_atom_site_label_1
_geom_angle_atom_site_label_2
_geom_angle_atom_site_label_3
_geom_angle
C2 C1 H1A 112.8(14)
C2 C1 H1B 109.3(16)
H1A C1 H1B 108(2)
C2 C1 H1C 109.0(17)
H1A C1 H1C 116(2)
H1B C1 H1C 102(2)
O1 C2 N1 122.27(12)
O1 C2 C1 121.52(13)
N1 C2 C1 116.20(12)
N1 C3 C4 112.08(10)
N1 C3 C14 111.48(10)
C4 C3 C14 114.68(10)
N1 C3 H3 103.8(7)
C4 C3 H3 108.0(8)
C14 C3 H3 105.9(8)
C5 C4 C13 118.58(11)
C5 C4 C3 121.26(11)
C13 C4 C3 120.16(11)
O2 C5 C4 118.28(11)
O2 C5 C6 120.27(12)
C4 C5 C6 121.45(12)
C7 C6 C5 120.17(13)
C7 C6 H6 122.8(11)
C5 C6 H6 117.0(11)
C6 C7 C8 121.02(13)
C6 C7 H7 120.1(11)
C8 C7 H7 118.8(11)
C7 C8 C9 121.87(14)
C7 C8 C13 119.11(12)
C9 C8 C13 119.01(14)
C10 C9 C8 121.40(16)
C10 C9 H9 124.1(12)
C8 C9 H9 114.5(12)
C9 C10 C11 119.79(15)
C9 C10 H10 120.2(13)
C11 C10 H10 119.9(13)
C12 C11 C10 121.00(17)
C12 C11 H11 119.2(12)
C10 C11 H11 119.8(12)
C11 C12 C13 121.06(15)
C11 C12 H12 117.8(11)
C13 C12 H12 121.2(11)
C12 C13 C8 117.72(12)
C12 C13 C4 122.77(12)
C8 C13 C4 119.49(12)
C15 C14 C19 118.23(13)
C15 C14 C3 121.76(11)
C19 C14 C3 119.82(11)
C16 C15 C14 120.63(13)
C16 C15 H15 119.6(9)
C14 C15 H15 119.8(9)
C17 C16 C15 120.50(14)
C17 C16 H16 119.7(11)
C15 C16 H16 119.8(11)
C16 C17 C18 119.58(14)
C16 C17 H17 120.6(11)
C18 C17 H17 119.8(11)
C17 C18 C19 120.15(14)
C17 C18 H18 120.6(11)
C19 C18 H18 119.2(11)
C18 C19 C14 120.90(13)
C18 C19 H19 120.4(10)
C14 C19 H19 118.7(10)
C2 N1 C3 123.25(10)
C2 N1 H1 119.7(10)
C3 N1 H1 117.0(10)
C5 O2 H2 110.2(15)

loop_
_geom_bond_atom_site_label_1
_geom_bond_atom_site_label_2
_geom_bond_distance
C1 C2 1.501(2)
C1 H1A 0.94(3)
C1 H1B 0.95(3)
C1 H1C 0.96(3)
C2 O1 1.2260(16)
C2 N1 1.3303(16)
C3 N1 1.4657(15)
C3 C4 1.5197(17)
C3 C14 1.5277(18)
C3 H3 0.981(14)
C4 C5 1.3804(17)
C4 C13 1.4309(17)
C5 O2 1.3626(16)
C5 C6 1.4134(19)
C6 C7 1.355(2)
C6 H6 0.970(19)
C7 C8 1.412(2)
C7 H7 0.951(19)
C8 C9 1.418(2)
C8 C13 1.4233(18)
C9 C10 1.360(3)
C9 H9 0.96(2)
C10 C11 1.392(3)
C10 H10 0.98(2)
C11 C12 1.368(2)
C11 H11 1.00(2)
C12 C13 1.4214(19)
C12 H12 0.97(2)
C14 C15 1.3895(18)
C14 C19 1.3926(18)
C15 C16 1.388(2)
C15 H15 0.991(17)
C16 C17 1.377(2)
C16 H16 0.975(19)
C17 C18 1.380(2)
C17 H17 0.972(17)
C18 C19 1.386(2)
C18 H18 0.98(2)
C19 H19 0.981(18)
N1 H1 0.889(17)
O2 H2 0.87(2)

loop_
_geom_hbond_atom_site_label_D
_geom_hbond_atom_site_label_H
_geom_hbond_atom_site_label_A
_geom_hbond_site_symmetry_A
_geom_hbond_distance_DH
_geom_hbond_distance_HA
_geom_hbond_distance_DA
_geom_hbond_angle_DHA
N1 H1 O2 . 0.889(15) 2.118(15) 2.7052(16) 122.8(13)
O2 H2 O1 1_565 0.87(2) 1.82(2) 2.6807(16) 175(3)

loop_
_geom_torsion_atom_site_label_1
_geom_torsion_atom_site_label_2
_geom_torsion_atom_site_label_3
_geom_torsion_atom_site_label_4
_geom_torsion
N1 C3 C4 C5 43.62(16)
C14 C3 C4 C5 -84.79(14)
N1 C3 C4 C13 -136.88(11)
C14 C3 C4 C13 94.72(13)
C13 C4 C5 O2 -175.59(11)
C3 C4 C5 O2 3.92(18)
C13 C4 C5 C6 4.87(19)
C3 C4 C5 C6 -175.62(12)
O2 C5 C6 C7 177.43(13)
C4 C5 C6 C7 -3.0(2)
C5 C6 C7 C8 -0.8(2)
C6 C7 C8 C9 -176.96(14)
C6 C7 C8 C13 2.6(2)
C7 C8 C9 C10 179.31(15)
C13 C8 C9 C10 -0.3(2)
C8 C9 C10 C11 0.4(3)
C9 C10 C11 C12 -0.5(3)
C10 C11 C12 C13 0.5(3)
C11 C12 C13 C8 -0.4(2)
C11 C12 C13 C4 -178.98(14)
C7 C8 C13 C12 -179.36(12)
C9 C8 C13 C12 0.23(18)
C7 C8 C13 C4 -0.68(18)
C9 C8 C13 C4 178.90(12)
C5 C4 C13 C12 175.63(12)
C3 C4 C13 C12 -3.89(18)
C5 C4 C13 C8 -2.97(18)
C3 C4 C13 C8 177.51(11)
N1 C3 C14 C15 -150.37(12)
C4 C3 C14 C15 -21.67(16)
N1 C3 C14 C19 34.76(15)
C4 C3 C14 C19 163.47(11)
C19 C14 C15 C16 -0.2(2)
C3 C14 C15 C16 -175.18(12)
C14 C15 C16 C17 -0.1(2)
C15 C16 C17 C18 0.4(2)
C16 C17 C18 C19 -0.3(2)
C17 C18 C19 C14 -0.1(2)
C15 C14 C19 C18 0.4(2)
C3 C14 C19 C18 175.40(13)
O1 C2 N1 C3 -2.9(2)
C1 C2 N1 C3 176.26(14)
C4 C3 N1 C2 126.57(13)
C14 C3 N1 C2 -103.36(14)

loop_
_cod_related_entry_id
_cod_related_entry_database
_cod_related_entry_code
1 ChemSpider 191386
